data_7204714
loop_
_publ_author_name
'Tahir Khan'
'Joseph J. W. McDouall'
'Eric J. L. McInnes'
'Peter J. Skabara'
'Pierre Fr\`ere'
'Simon J. Coles'
'Michael B. Hursthouse'

_publ_section_title
;
 A combined substituent and supramolecular approach for improving the
 electron donor properties of 1,3-dithiole-2-thione derivatives
;
_journal_issue 10
_journal_name_full 'J. Mater. Chem.'
_journal_page_first 2490
_journal_page_last 2498
_journal_paper_doi 10.1039/b307025e
_journal_volume 13
_journal_year 2003
_chemical_formula_sum 'C27 H20 N2 O5 S3'
_chemical_formula_weight 548.63
_space_group_IT_number 2
_symmetry_space_group_name_Hall '-P 1'
_symmetry_space_group_name_H-M 'P -1'
_atom_sites_solution_hydrogens geom
_atom_sites_solution_primary direct
_atom_sites_solution_secondary difmap
_audit_creation_method SHELXL-97
_cell_angle_alpha 76.79(3)
_cell_angle_beta 83.82(3)
_cell_angle_gamma 89.09(3)
_cell_formula_units_Z 2
_cell_length_a 7.9335(16)
_cell_length_b 11.415(2)
_cell_length_c 14.062(3)
_cell_measurement_temperature 150(2)
_cell_volume 1232.5(5)
_computing_structure_refinement 'SHELXL-97 (Sheldrick, 1997)'
_diffrn_ambient_temperature 150(2)
_diffrn_measured_fraction_theta_full 0.976
_diffrn_measured_fraction_theta_max 0.976
_diffrn_radiation_monochromator graphite
_diffrn_radiation_source 'fine-focus sealed tube'
_diffrn_radiation_type MoK\a
_diffrn_radiation_wavelength 0.71073
_diffrn_reflns_av_R_equivalents 0.1164
_diffrn_reflns_av_sigmaI/netI 0.1358
_diffrn_reflns_limit_h_max 10
_diffrn_reflns_limit_h_min -10
_diffrn_reflns_limit_k_max 14
_diffrn_reflns_limit_k_min -14
_diffrn_reflns_limit_l_max 18
_diffrn_reflns_limit_l_min -18
_diffrn_reflns_number 18131
_diffrn_reflns_theta_full 27.50
_diffrn_reflns_theta_max 27.50
_diffrn_reflns_theta_min 2.58
_exptl_absorpt_coefficient_mu 0.344
_exptl_absorpt_correction_T_max 0.9898
_exptl_absorpt_correction_T_min 0.9664
_exptl_crystal_density_diffrn 1.478
_exptl_crystal_density_method 'not measured'
_exptl_crystal_F_000 568
_exptl_crystal_size_max 0.10
_exptl_crystal_size_mid 0.08
_exptl_crystal_size_min 0.03
_refine_diff_density_max 0.419
_refine_diff_density_min -0.493
_refine_diff_density_rms 0.097
_refine_ls_extinction_method none
_refine_ls_goodness_of_fit_ref 0.965
_refine_ls_hydrogen_treatment mixed
_refine_ls_matrix_type full
_refine_ls_number_parameters 346
_refine_ls_number_reflns 5515
_refine_ls_number_restraints 0
_refine_ls_restrained_S_all 0.965
_refine_ls_R_factor_all 0.1334
_refine_ls_R_factor_gt 0.0627
_refine_ls_shift/su_max 0.003
_refine_ls_shift/su_mean 0.000
_refine_ls_structure_factor_coef Fsqd
_refine_ls_weighting_details 'calc w=1/[\s^2^(Fo^2^)+(0.0674P)^2^+0.0000P] where P=(Fo^2^+2Fc^2^)/3'
_refine_ls_weighting_scheme calc
_refine_ls_wR_factor_gt 0.1240
_refine_ls_wR_factor_ref 0.1488
_reflns_number_gt 3078
_reflns_number_total 5515
_reflns_threshold_expression >2sigma(I)
_cod_data_source_file b307025e.txt
_cod_data_source_block complex_8d.TCNQ
_cod_original_cell_volume 1232.5(4)
_cod_database_code 7204714

loop_
_symmetry_equiv_pos_as_xyz
'x, y, z'
'-x, -y, -z'

loop_
_atom_site_label
_atom_site_type_symbol
_atom_site_fract_x
_atom_site_fract_y
_atom_site_fract_z
_atom_site_U_iso_or_equiv
_atom_site_adp_type
_atom_site_occupancy
_atom_site_symmetry_multiplicity
_atom_site_calc_flag
_atom_site_refinement_flags
_atom_site_disorder_assembly
_atom_site_disorder_group
C17 C -0.2554(4) -0.2783(3) 0.3745(2) 0.0250(7) Uani 1 1 d . . .
C22 C 0.3879(4) 0.1889(3) 0.3991(2) 0.0297(8) Uani 1 1 d . . .
C23 C 0.1458(4) 0.3214(3) 0.3944(2) 0.0265(7) Uani 1 1 d . . .
C24 C 0.2084(4) 0.2012(3) 0.4166(2) 0.0258(7) Uani 1 1 d . . .
C25 C 0.1044(4) 0.1016(3) 0.4571(2) 0.0243(7) Uani 1 1 d . . .
C26 C 0.1754(4) -0.0160(3) 0.4824(2) 0.0260(7) Uani 1 1 d . . .
C27 C -0.0758(4) 0.1138(3) 0.4763(2) 0.0262(7) Uani 1 1 d . . .
N1 N 0.5327(4) 0.1782(3) 0.3863(2) 0.0445(8) Uani 1 1 d . . .
N2 N 0.0983(4) 0.4188(3) 0.3774(2) 0.0357(7) Uani 1 1 d . . .
C1 C 0.5010(4) 0.1243(3) 0.1158(2) 0.0287(8) Uani 1 1 d . . .
C2 C 0.2073(4) 0.1986(3) 0.1748(2) 0.0237(7) Uani 1 1 d . . .
C3 C 0.2003(4) 0.0703(3) 0.2061(2) 0.0236(7) Uani 1 1 d . . .
C4 C 0.0389(4) 0.0381(3) 0.2488(2) 0.0249(7) Uani 1 1 d . . .
C5 C 0.0473(4) 0.2406(3) 0.1984(2) 0.0240(7) Uani 1 1 d . . .
C6 C -0.0420(4) 0.3547(3) 0.1826(2) 0.0246(7) Uani 1 1 d . . .
C7 C 0.0402(4) 0.4650(3) 0.1423(2) 0.0272(8) Uani 1 1 d . . .
C8 C -0.0490(4) 0.5728(3) 0.1247(2) 0.0286(8) Uani 1 1 d . . .
H8 H 0.0087 0.6468 0.0956 0.034 Uiso 1 1 calc R . .
C9 C -0.2239(4) 0.5706(3) 0.1502(2) 0.0277(8) Uani 1 1 d . . .
C10 C -0.3078(4) 0.4624(3) 0.1913(2) 0.0301(8) Uani 1 1 d . . .
H10 H -0.4269 0.4612 0.2087 0.036 Uiso 1 1 calc R . .
C11 C -0.2177(4) 0.3562(3) 0.2069(2) 0.0267(7) Uani 1 1 d . . .
H11 H -0.2765 0.2825 0.2349 0.032 Uiso 1 1 calc R . .
C12 C 0.2998(4) 0.5674(3) 0.0661(3) 0.0345(8) Uani 1 1 d . . .
H12A H 0.2523 0.5938 0.0033 0.052 Uiso 1 1 calc R . .
H12B H 0.4206 0.5500 0.0540 0.052 Uiso 1 1 calc R . .
H12C H 0.2863 0.6311 0.1026 0.052 Uiso 1 1 calc R . .
C13 C -0.2412(5) 0.7853(3) 0.0988(3) 0.0377(9) Uani 1 1 d . . .
H13A H -0.1619 0.7998 0.1437 0.056 Uiso 1 1 calc R . .
H13B H -0.3268 0.8486 0.0914 0.056 Uiso 1 1 calc R . .
H13C H -0.1791 0.7859 0.0345 0.056 Uiso 1 1 calc R . .
C14 C -0.0594(4) -0.0706(3) 0.2917(2) 0.0238(7) Uani 1 1 d . . .
C15 C 0.0145(4) -0.1851(3) 0.3105(2) 0.0239(7) Uani 1 1 d . . .
C16 C -0.0811(4) -0.2891(3) 0.3513(2) 0.0259(7) Uani 1 1 d . . .
H16 H -0.0288 -0.3658 0.3632 0.031 Uiso 1 1 calc R . .
C18 C -0.3319(4) -0.1662(3) 0.3560(2) 0.0274(7) Uani 1 1 d . . .
H18 H -0.4509 -0.1598 0.3709 0.033 Uiso 1 1 calc R . .
C19 C -0.2352(4) -0.0644(3) 0.3161(2) 0.0255(7) Uani 1 1 d . . .
H19 H -0.2886 0.0119 0.3048 0.031 Uiso 1 1 calc R . .
C20 C 0.2709(4) -0.2996(3) 0.3006(3) 0.0336(8) Uani 1 1 d . . .
H20A H 0.2709 -0.3334 0.3713 0.050 Uiso 1 1 calc R . .
H20B H 0.3880 -0.2876 0.2698 0.050 Uiso 1 1 calc R . .
H20C H 0.2122 -0.3552 0.2713 0.050 Uiso 1 1 calc R . .
C21 C -0.2897(4) -0.4918(3) 0.4299(3) 0.0328(8) Uani 1 1 d . . .
H21A H -0.2321 -0.5037 0.3676 0.049 Uiso 1 1 calc R . .
H21B H -0.3799 -0.5523 0.4538 0.049 Uiso 1 1 calc R . .
H21C H -0.2078 -0.5000 0.4784 0.049 Uiso 1 1 calc R . .
O1 O 0.2123(3) 0.46068(18) 0.12256(17) 0.0330(6) Uani 1 1 d . . .
O2 O -0.3224(3) 0.67097(19) 0.13751(17) 0.0346(6) Uani 1 1 d . . .
O3 O 0.1856(3) -0.18692(18) 0.28545(17) 0.0313(6) Uani 1 1 d . . .
O4 O -0.3613(3) -0.37454(19) 0.41500(17) 0.0336(6) Uani 1 1 d . . .
S1 S 0.69560(11) 0.11731(8) 0.06396(7) 0.0370(3) Uani 1 1 d . . .
S2 S 0.39848(10) 0.26087(7) 0.11499(6) 0.0270(2) Uani 1 1 d . . .
S3 S 0.38516(10) -0.00387(7) 0.17686(6) 0.0288(2) Uani 1 1 d . . .
O5 O -0.0522(2) 0.14327(17) 0.24467(15) 0.0251(5) Uani 1 1 d . . .
H27 H -0.135(3) 0.191(2) 0.4580(19) 0.010(7) Uiso 1 1 d . . .
H26 H 0.295(4) -0.029(3) 0.477(2) 0.025(8) Uiso 1 1 d . . .

loop_
_atom_site_aniso_label
_atom_site_aniso_U_11
_atom_site_aniso_U_22
_atom_site_aniso_U_33
_atom_site_aniso_U_23
_atom_site_aniso_U_13
_atom_site_aniso_U_12
C17 0.0309(18) 0.0230(17) 0.0189(18) -0.0018(14) 0.0004(14) -0.0027(15)
C22 0.040(2) 0.0210(18) 0.0242(19) 0.0011(14) 0.0004(16) 0.0006(16)
C23 0.0292(18) 0.027(2) 0.0232(19) -0.0077(15) 0.0008(14) -0.0036(15)
C24 0.0314(18) 0.0231(18) 0.0229(19) -0.0049(14) -0.0035(14) 0.0050(15)
C25 0.0319(18) 0.0231(17) 0.0188(18) -0.0060(13) -0.0043(14) 0.0047(14)
C26 0.0248(18) 0.0276(19) 0.026(2) -0.0079(15) -0.0009(14) 0.0032(16)
C27 0.0322(19) 0.0200(17) 0.0261(19) -0.0048(14) -0.0050(14) 0.0101(15)
N1 0.0368(19) 0.0388(19) 0.047(2) 0.0055(15) 0.0092(15) 0.0022(15)
N2 0.0450(18) 0.0277(17) 0.0332(18) -0.0048(14) -0.0026(14) -0.0008(14)
C1 0.0368(19) 0.0288(19) 0.0211(19) -0.0061(15) -0.0053(15) 0.0014(15)
C2 0.0309(18) 0.0207(17) 0.0192(18) -0.0038(13) -0.0036(14) 0.0022(14)
C3 0.0298(18) 0.0206(16) 0.0201(18) -0.0040(13) -0.0022(14) 0.0007(14)
C4 0.0307(18) 0.0220(17) 0.0215(18) -0.0043(14) -0.0029(14) 0.0044(14)
C5 0.0302(18) 0.0201(17) 0.0200(18) -0.0017(13) -0.0009(13) -0.0037(14)
C6 0.0333(18) 0.0210(17) 0.0183(18) -0.0015(13) -0.0043(14) 0.0021(14)
C7 0.0318(19) 0.0274(18) 0.0214(19) -0.0040(14) -0.0019(14) 0.0003(15)
C8 0.041(2) 0.0200(17) 0.0231(19) -0.0019(14) -0.0027(15) 0.0015(15)
C9 0.0374(19) 0.0238(18) 0.0237(19) -0.0082(14) -0.0060(15) 0.0072(15)
C10 0.0319(18) 0.034(2) 0.025(2) -0.0078(15) -0.0040(15) 0.0054(16)
C11 0.0339(18) 0.0202(17) 0.0247(19) -0.0034(14) -0.0005(14) -0.0009(15)
C12 0.038(2) 0.0266(19) 0.035(2) -0.0021(16) 0.0046(16) -0.0062(16)
C13 0.053(2) 0.0221(19) 0.040(2) -0.0076(16) -0.0110(18) 0.0076(17)
C14 0.0307(18) 0.0205(17) 0.0184(17) -0.0014(13) -0.0013(14) 0.0002(14)
C15 0.0277(17) 0.0239(18) 0.0197(18) -0.0055(14) -0.0002(14) 0.0002(14)
C16 0.0353(19) 0.0195(17) 0.0225(18) -0.0045(14) -0.0027(14) 0.0029(15)
C18 0.0275(18) 0.0277(18) 0.0254(19) -0.0035(14) -0.0018(14) -0.0006(15)
C19 0.0327(18) 0.0201(17) 0.0232(19) -0.0039(14) -0.0027(14) 0.0034(14)
C20 0.0316(19) 0.0262(19) 0.041(2) -0.0064(16) 0.0021(16) 0.0050(15)
C21 0.042(2) 0.0235(18) 0.031(2) -0.0035(15) 0.0018(16) -0.0045(16)
O1 0.0313(13) 0.0207(12) 0.0406(15) 0.0031(10) 0.0028(11) -0.0012(10)
O2 0.0400(14) 0.0232(13) 0.0402(15) -0.0065(11) -0.0049(11) 0.0063(11)
O3 0.0287(13) 0.0195(12) 0.0406(15) -0.0004(10) 0.0050(10) 0.0009(10)
O4 0.0335(13) 0.0222(12) 0.0404(15) -0.0008(10) 0.0031(11) -0.0003(10)
S1 0.0353(5) 0.0295(5) 0.0417(6) -0.0041(4) 0.0066(4) 0.0018(4)
S2 0.0307(5) 0.0216(4) 0.0264(5) -0.0027(3) 0.0006(4) -0.0004(4)
S3 0.0309(5) 0.0214(4) 0.0316(5) -0.0033(4) 0.0018(4) 0.0017(4)
O5 0.0296(12) 0.0194(12) 0.0240(13) -0.0027(9) 0.0015(9) 0.0010(10)

loop_
_atom_type_symbol
_atom_type_description
_atom_type_scat_dispersion_real
_atom_type_scat_dispersion_imag
_atom_type_scat_source
C C 0.0033 0.0016 'International Tables Vol C Tables 4.2.6.8 and 6.1.1.4'
H H 0.0000 0.0000 'International Tables Vol C Tables 4.2.6.8 and 6.1.1.4'
N N 0.0061 0.0033 'International Tables Vol C Tables 4.2.6.8 and 6.1.1.4'
O O 0.0106 0.0060 'International Tables Vol C Tables 4.2.6.8 and 6.1.1.4'
S S 0.1246 0.1234 'International Tables Vol C Tables 4.2.6.8 and 6.1.1.4'

loop_
_geom_angle_atom_site_label_1
_geom_angle_atom_site_label_2
_geom_angle_atom_site_label_3
_geom_angle
_geom_angle_site_symmetry_1
_geom_angle_site_symmetry_3
_geom_angle_publ_flag
O4 C17 C18 116.0(3) . . ?
O4 C17 C16 123.4(3) . . ?
C18 C17 C16 120.6(3) . . ?
N1 C22 C24 179.1(4) . . ?
N2 C23 C24 178.5(3) . . ?
C25 C24 C23 123.0(3) . . ?
C25 C24 C22 121.0(3) . . ?
C23 C24 C22 115.9(3) . . ?
C24 C25 C26 120.5(3) . . ?
C24 C25 C27 121.2(3) . . ?
C26 C25 C27 118.3(3) . . ?
C27 C26 C25 121.2(3) 2_556 . ?
C26 C27 C25 120.6(3) 2_556 . ?
S1 C1 S3 122.1(2) . . ?
S1 C1 S2 122.23(19) . . ?
S3 C1 S2 115.62(19) . . ?
C5 C2 C3 107.1(3) . . ?
C5 C2 S2 136.4(2) . . ?
C3 C2 S2 116.4(2) . . ?
C4 C3 C2 107.9(3) . . ?
C4 C3 S3 136.6(2) . . ?
C2 C3 S3 115.4(2) . . ?
C3 C4 O5 107.1(3) . . ?
C3 C4 C14 138.7(3) . . ?
O5 C4 C14 114.2(3) . . ?
O5 C5 C2 107.6(3) . . ?
O5 C5 C6 114.3(3) . . ?
C2 C5 C6 138.0(3) . . ?
C7 C6 C11 117.5(3) . . ?
C7 C6 C5 122.7(3) . . ?
C11 C6 C5 119.8(3) . . ?
O1 C7 C8 122.4(3) . . ?
O1 C7 C6 116.0(3) . . ?
C8 C7 C6 121.6(3) . . ?
C9 C8 C7 119.1(3) . . ?
O2 C9 C10 116.0(3) . . ?
O2 C9 C8 123.8(3) . . ?
C10 C9 C8 120.2(3) . . ?
C11 C10 C9 119.9(3) . . ?
C10 C11 C6 121.6(3) . . ?
C15 C14 C19 117.3(3) . . ?
C15 C14 C4 122.3(3) . . ?
C19 C14 C4 120.3(3) . . ?
O3 C15 C16 122.7(3) . . ?
O3 C15 C14 115.3(3) . . ?
C16 C15 C14 122.0(3) . . ?
C15 C16 C17 118.6(3) . . ?
C19 C18 C17 120.0(3) . . ?
C18 C19 C14 121.6(3) . . ?
C7 O1 C12 118.2(2) . . ?
C9 O2 C13 118.2(3) . . ?
C15 O3 C20 119.1(2) . . ?
C17 O4 C21 117.7(2) . . ?
C2 S2 C1 96.02(15) . . ?
C1 S3 C3 96.38(15) . . ?
C5 O5 C4 110.3(2) . . ?

loop_
_geom_bond_atom_site_label_1
_geom_bond_atom_site_label_2
_geom_bond_distance
_geom_bond_site_symmetry_2
_geom_bond_publ_flag
C17 O4 1.370(4) . ?
C17 C18 1.389(4) . ?
C17 C16 1.397(4) . ?
C22 N1 1.152(4) . ?
C22 C24 1.429(5) . ?
C23 N2 1.149(4) . ?
C23 C24 1.428(4) . ?
C24 C25 1.389(4) . ?
C25 C26 1.431(4) . ?
C25 C27 1.437(4) . ?
C26 C27 1.356(4) 2_556 ?
C27 C26 1.356(4) 2_556 ?
C1 S1 1.644(3) . ?
C1 S3 1.738(3) . ?
C1 S2 1.745(3) . ?
C2 C5 1.383(4) . ?
C2 C3 1.430(4) . ?
C2 S2 1.732(3) . ?
C3 C4 1.372(4) . ?
C3 S3 1.740(3) . ?
C4 O5 1.385(4) . ?
C4 C14 1.449(4) . ?
C5 O5 1.366(4) . ?
C5 C6 1.456(4) . ?
C6 C7 1.397(4) . ?
C6 C11 1.400(4) . ?
C7 O1 1.366(4) . ?
C7 C8 1.396(4) . ?
C8 C9 1.395(4) . ?
C9 O2 1.365(4) . ?
C9 C10 1.385(4) . ?
C10 C11 1.383(4) . ?
C12 O1 1.436(4) . ?
C13 O2 1.429(4) . ?
C14 C15 1.405(4) . ?
C14 C19 1.404(4) . ?
C15 O3 1.367(4) . ?
C15 C16 1.392(4) . ?
C18 C19 1.375(4) . ?
C20 O3 1.427(4) . ?
C21 O4 1.425(4) . ?
